data_7711619
loop_
_publ_author_name
'Podder, Nirmalya'
'Mandal, Sukanta'

_publ_section_title
;
 The effects of metal cofactors on the reactivity of quercetin
 2,4-dioxygenase: synthetic model studies with M(II)-complexes (M = Mn,
 Co, Ni, Cu, Zn) and assessment of the regulatory factors in catalytic
 efficacy.
;
_journal_name_full 'Dalton transactions (Cambridge, England : 2003)'
_journal_paper_doi 10.1039/d2dt02853k
_journal_year 2022
_chemical_formula_moiety 'C29 H27 N3 Ni O4'
_chemical_formula_sum 'C29 H27 N3 Ni O4'
_chemical_formula_weight 540.23
_space_group_crystal_system monoclinic
_space_group_IT_number 14
_space_group_name_Hall '-P 2yn'
_space_group_name_H-M_alt 'P 1 21/n 1'
_atom_sites_solution_hydrogens geom
_audit_creation_method SHELXL-2018/3
_audit_update_record
;
2022-08-28 deposited with the CCDC.	2022-10-06 downloaded from the CCDC.
;
_cell_angle_alpha 90
_cell_angle_beta 96.014(6)
_cell_angle_gamma 90
_cell_formula_units_Z 4
_cell_length_a 10.867(2)
_cell_length_b 14.873(3)
_cell_length_c 15.935(3)
_cell_measurement_reflns_used 4781
_cell_measurement_temperature 296(2)
_cell_measurement_theta_max 26.018
_cell_measurement_theta_min 1.878
_cell_volume 2561.3(8)
_computing_data_collection 'Bruker SMART'
_computing_data_reduction 'Bruker Saint Plus'
_computing_molecular_graphics 'Ortep-3 for Windows ver 2014.1 University of Glasgow 2014'
_computing_publication_material 'SHELXL-2018 (Sheldrick, 2018)'
_computing_structure_refinement 'SHELXL-2018/3 (Sheldrick, 2018)'
_computing_structure_solution 'SHELXT 2014/5 (Sheldrick, 2014)'
_diffrn_ambient_temperature 296(2)
_diffrn_measured_fraction_theta_full 0.985
_diffrn_measured_fraction_theta_max 0.945
_diffrn_measurement_device_type 'Bruker SMART APEX-II CCD'
_diffrn_measurement_method '\f and \w scans'
_diffrn_radiation_type MoK\a
_diffrn_radiation_wavelength 0.71073
_diffrn_reflns_av_R_equivalents 0.1510
_diffrn_reflns_av_unetI/netI 0.1257
_diffrn_reflns_Laue_measured_fraction_full 0.985
_diffrn_reflns_Laue_measured_fraction_max 0.945
_diffrn_reflns_limit_h_max 12
_diffrn_reflns_limit_h_min -12
_diffrn_reflns_limit_k_max 17
_diffrn_reflns_limit_k_min -18
_diffrn_reflns_limit_l_max 19
_diffrn_reflns_limit_l_min -19
_diffrn_reflns_number 23495
_diffrn_reflns_point_group_measured_fraction_full 0.985
_diffrn_reflns_point_group_measured_fraction_max 0.945
_diffrn_reflns_theta_full 25.242
_diffrn_reflns_theta_max 26.018
_diffrn_reflns_theta_min 1.878
_exptl_absorpt_coefficient_mu 0.798
_exptl_absorpt_correction_T_max 0.923
_exptl_absorpt_correction_T_min 0.891
_exptl_absorpt_correction_type multi-scan
_exptl_absorpt_process_details
;
 SADABS 2016/2: Krause, L., Herbst-Irmer, R., Sheldrick G.M. & Stalke D.,
 J. Appl. Cryst. 48 (2015) 3-10
;
_exptl_crystal_colour green
_exptl_crystal_density_diffrn 1.401
_exptl_crystal_description block
_exptl_crystal_F_000 1128
_exptl_crystal_size_max 0.16
_exptl_crystal_size_mid 0.12
_exptl_crystal_size_min 0.10
_exptl_transmission_factor_max 0.923
_exptl_transmission_factor_min 0.891
_refine_diff_density_max 0.508
_refine_diff_density_min -0.404
_refine_diff_density_rms 0.082
_refine_ls_extinction_coef 0.068(4)
_refine_ls_extinction_expression Fc^*^=kFc[1+0.001xFc^2^\l^3^/sin(2\q)]^-1/4^
_refine_ls_extinction_method 'SHELXL-2018/3 (Sheldrick 2018)'
_refine_ls_goodness_of_fit_ref 0.953
_refine_ls_hydrogen_treatment constr
_refine_ls_matrix_type full
_refine_ls_number_parameters 335
_refine_ls_number_reflns 4781
_refine_ls_number_restraints 1
_refine_ls_restrained_S_all 0.953
_refine_ls_R_factor_all 0.1558
_refine_ls_R_factor_gt 0.0730
_refine_ls_shift/su_max 0.000
_refine_ls_shift/su_mean 0.000
_refine_ls_structure_factor_coef Fsqd
_refine_ls_weighting_details 'w=1/[\s^2^(Fo^2^)+(0.1043P)^2^] where P=(Fo^2^+2Fc^2^)/3'
_refine_ls_weighting_scheme calc
_refine_ls_wR_factor_gt 0.1645
_refine_ls_wR_factor_ref 0.2085
_reflns_Friedel_coverage 0.000
_reflns_number_gt 2401
_reflns_number_total 4781
_reflns_threshold_expression 'I > 2\s(I)'
_cod_data_source_file d2dt02853k2.cif
_cod_data_source_block NiLOAc
_cod_depositor_comments
;
The following automatic conversions were performed:

data item '_space_group_crystal_system' value 'Monoclinic' was
changed to 'monoclinic' in accordance with the
/home/data/users/saulius/crontab/automatic-downloads/rss-feeds/RSC/lib/dictionaries/cif_core.dic
dictionary named 'cif_core.dic' version 2.4.2 last updated on
2011-04-26.

Automatic conversion script
Id: cif_fix_values 7556 2019-12-06 15:28:31Z antanas 
;
_cod_original_sg_symbol_H-M 'P 21/n'
_cod_database_code 7711619
_shelx_shelxl_version_number 2018/3
_shelx_space_group_comment
;
The symmetry employed for this shelxl refinement is uniquely defined
by the following loop, which should always be used as a source of
symmetry information in preference to the above space-group names.
They are only intended as comments.
;

loop_
_space_group_symop_operation_xyz
'x, y, z'
'-x+1/2, y+1/2, -z+1/2'
'-x, -y, -z'
'x-1/2, -y-1/2, z-1/2'

loop_
_atom_site_label
_atom_site_type_symbol
_atom_site_fract_x
_atom_site_fract_y
_atom_site_fract_z
_atom_site_U_iso_or_equiv
_atom_site_adp_type
_atom_site_occupancy
_atom_site_site_symmetry_order
_atom_site_calc_flag
_atom_site_refinement_flags_posn
_atom_site_refinement_flags_adp
_atom_site_refinement_flags_occupancy
_atom_site_disorder_assembly
_atom_site_disorder_group
Ni1 Ni 0.36588(7) 0.13983(5) 0.82489(4) 0.0549(4) Uani 1 1 d . . . . .
O3 O 0.5539(4) 0.1063(3) 0.8168(2) 0.0645(11) Uani 1 1 d . . . . .
O1 O 0.2241(4) 0.2233(2) 0.8086(3) 0.0651(11) Uani 1 1 d . . . . .
N2 N 0.3294(4) 0.0220(3) 0.8750(3) 0.0528(12) Uani 1 1 d . . . . .
N1 N 0.3864(4) 0.1684(3) 0.9595(3) 0.0553(12) Uani 1 1 d . . . . .
O4 O 0.4822(4) 0.2357(3) 0.7741(3) 0.0708(12) Uani 1 1 d . . . . .
C6 C 0.3677(5) 0.0954(4) 1.0069(4) 0.0534(14) Uani 1 1 d . . . . .
C7 C 0.3351(5) 0.0123(4) 0.9600(3) 0.0494(13) Uani 1 1 d . . . . .
N3 N 0.2990(4) 0.0632(3) 0.7100(3) 0.0585(13) Uani 1 1 d . . . . .
O2 O 0.0388(4) 0.2760(3) 0.8289(3) 0.0824(14) Uani 1 1 d . . . . .
C20 C 0.1637(5) 0.0802(4) 0.6868(4) 0.0630(16) Uani 1 1 d . . . . .
H20A H 0.152406 0.143081 0.671717 0.076 Uiso 1 1 calc R U . . .
H20B H 0.136342 0.044793 0.637202 0.076 Uiso 1 1 calc R U . . .
C28 C 0.5726(6) 0.1838(4) 0.7888(4) 0.0611(15) Uani 1 1 d . . . . .
C2 C 0.4102(5) 0.2476(4) 0.9992(4) 0.0594(15) Uani 1 1 d . . . . .
C11 C 0.3057(6) -0.0494(4) 0.8251(4) 0.0585(15) Uani 1 1 d . . . . .
C10 C 0.2802(6) -0.1323(4) 0.8571(4) 0.0708(18) Uani 1 1 d . . . . .
H10 H 0.260924 -0.180883 0.821352 0.085 Uiso 1 1 calc R U . . .
C8 C 0.3142(6) -0.0701(4) 0.9955(4) 0.0611(16) Uani 1 1 d . . . . .
H8 H 0.320377 -0.077345 1.053726 0.073 Uiso 1 1 calc R U . . .
C26 C 0.0616(6) 0.1192(4) 0.8184(4) 0.0552(15) Uani 1 1 d . . . . .
C4 C 0.4040(6) 0.1782(5) 1.1341(4) 0.0690(17) Uani 1 1 d . . . . .
H4 H 0.411623 0.181648 1.192720 0.083 Uiso 1 1 calc R U . . .
C27 C 0.1087(6) 0.2131(4) 0.8186(4) 0.0586(15) Uani 1 1 d . . . . .
C5 C 0.3780(6) 0.0982(4) 1.0946(4) 0.0611(16) Uani 1 1 d . . . . .
H5 H 0.367312 0.046351 1.125653 0.073 Uiso 1 1 calc R U . . .
C13 C 0.3696(6) 0.0880(4) 0.6384(3) 0.0652(17) Uani 1 1 d . . . . .
H13A H 0.456295 0.075640 0.655167 0.078 Uiso 1 1 calc R U . . .
H13B H 0.361594 0.152353 0.629839 0.078 Uiso 1 1 calc R U . . .
C9 C 0.2838(6) -0.1417(4) 0.9419(4) 0.0699(18) Uani 1 1 d . . . . .
H9 H 0.265581 -0.197148 0.964490 0.084 Uiso 1 1 calc R U . . .
C3 C 0.4188(6) 0.2537(4) 1.0864(4) 0.0676(17) Uani 1 1 d . . . . .
H3 H 0.434504 0.308919 1.112752 0.081 Uiso 1 1 calc R U . . .
C14 C 0.3350(6) 0.0429(4) 0.5549(4) 0.0684(17) Uani 1 1 d D . . . .
C22 C 0.0301(6) -0.0262(5) 0.7564(5) 0.080(2) Uani 1 1 d . . . . .
H22 H 0.042223 -0.067078 0.713866 0.096 Uiso 1 1 calc R U . . .
C1 C 0.4259(7) 0.3293(4) 0.9464(4) 0.0764(19) Uani 1 1 d . . . . .
H1A H 0.442286 0.380602 0.982389 0.115 Uiso 1 1 calc R U . . .
H1B H 0.493899 0.320283 0.913388 0.115 Uiso 1 1 calc R U . . .
H1C H 0.351557 0.339433 0.909457 0.115 Uiso 1 1 calc R U . . .
C12 C 0.3206(6) -0.0322(4) 0.7327(4) 0.0645(17) Uani 1 1 d . . . . .
H12A H 0.403541 -0.049053 0.721520 0.077 Uiso 1 1 calc R U . . .
H12B H 0.262520 -0.069411 0.697802 0.077 Uiso 1 1 calc R U . . .
C15 C 0.3701(7) -0.0429(5) 0.5384(5) 0.080(2) Uani 1 1 d . . . . .
H15 H 0.415491 -0.076421 0.580159 0.095 Uiso 1 1 calc R U . . .
C21 C 0.0832(6) 0.0584(4) 0.7548(4) 0.0626(16) Uani 1 1 d . . . . .
C25 C -0.0126(6) 0.0942(5) 0.8792(5) 0.0765(19) Uani 1 1 d . . . . .
H25 H -0.031655 0.136040 0.919224 0.092 Uiso 1 1 calc R U . . .
C29 C 0.7008(7) 0.2115(5) 0.7759(5) 0.096(2) Uani 1 1 d . . . . .
H29A H 0.756610 0.162658 0.790504 0.144 Uiso 1 1 calc R U . . .
H29B H 0.704251 0.227431 0.717753 0.144 Uiso 1 1 calc R U . . .
H29C H 0.724232 0.262461 0.810973 0.144 Uiso 1 1 calc R U . . .
C19 C 0.2662(8) 0.0867(5) 0.4915(4) 0.101(3) Uani 1 1 d D . . . .
H19 H 0.239145 0.144561 0.501763 0.121 Uiso 1 1 calc R U . . .
C23 C -0.0395(7) -0.0510(5) 0.8188(6) 0.098(3) Uani 1 1 d . . . . .
H23 H -0.073613 -0.108296 0.818606 0.117 Uiso 1 1 calc R U . . .
C16 C 0.3381(8) -0.0798(6) 0.4599(5) 0.095(2) Uani 1 1 d . . . . .
H16 H 0.363370 -0.138060 0.449079 0.115 Uiso 1 1 calc R U . . .
C24 C -0.0593(7) 0.0081(5) 0.8817(5) 0.088(2) Uani 1 1 d . . . . .
H24 H -0.103750 -0.009618 0.925709 0.106 Uiso 1 1 calc R U . . .
C17 C 0.2716(9) -0.0339(7) 0.3987(5) 0.102(3) Uani 1 1 d . . . . .
H17 H 0.251293 -0.060413 0.346174 0.122 Uiso 1 1 calc R U . . .
C18 C 0.2343(10) 0.0500(7) 0.4127(5) 0.123(3) Uani 1 1 d . . . . .
H18 H 0.188186 0.082591 0.370670 0.147 Uiso 1 1 calc R U . . .

loop_
_atom_site_aniso_label
_atom_site_aniso_U_11
_atom_site_aniso_U_22
_atom_site_aniso_U_33
_atom_site_aniso_U_23
_atom_site_aniso_U_13
_atom_site_aniso_U_12
Ni1 0.0626(6) 0.0439(5) 0.0574(5) 0.0045(3) 0.0027(4) 0.0016(4)
O3 0.075(3) 0.048(2) 0.070(3) 0.006(2) 0.002(2) 0.001(2)
O1 0.070(3) 0.047(2) 0.075(3) 0.006(2) -0.005(2) 0.002(2)
N2 0.057(3) 0.048(3) 0.055(3) -0.001(2) 0.009(2) 0.003(2)
N1 0.058(3) 0.041(3) 0.066(3) 0.003(2) 0.006(2) 0.002(2)
O4 0.074(3) 0.055(3) 0.082(3) 0.007(2) 0.003(2) 0.004(2)
C6 0.050(3) 0.051(3) 0.059(3) 0.001(3) 0.004(3) 0.008(3)
C7 0.050(3) 0.048(3) 0.050(3) 0.005(3) 0.003(3) 0.002(3)
N3 0.065(3) 0.052(3) 0.058(3) 0.007(2) 0.005(2) 0.002(3)
O2 0.082(3) 0.057(3) 0.110(4) -0.011(3) 0.016(3) 0.017(2)
C20 0.064(4) 0.064(4) 0.059(4) -0.005(3) -0.006(3) 0.005(3)
C28 0.064(4) 0.056(4) 0.063(4) -0.002(3) 0.005(3) 0.000(3)
C2 0.059(4) 0.050(4) 0.068(4) -0.002(3) 0.004(3) 0.001(3)
C11 0.060(4) 0.050(4) 0.065(4) 0.001(3) 0.004(3) 0.002(3)
C10 0.091(5) 0.042(3) 0.079(4) -0.004(3) 0.008(4) -0.008(3)
C8 0.077(4) 0.044(3) 0.063(4) 0.012(3) 0.006(3) -0.001(3)
C26 0.054(4) 0.051(4) 0.060(3) -0.001(3) 0.000(3) 0.007(3)
C4 0.083(5) 0.070(4) 0.054(4) -0.010(3) 0.005(3) 0.004(4)
C27 0.068(4) 0.051(4) 0.056(3) 0.000(3) 0.001(3) 0.008(3)
C5 0.072(4) 0.058(4) 0.053(3) 0.003(3) 0.001(3) 0.002(3)
C13 0.088(5) 0.052(4) 0.057(4) 0.006(3) 0.017(3) 0.000(3)
C9 0.091(5) 0.042(3) 0.076(4) 0.016(3) 0.010(4) 0.001(3)
C3 0.074(4) 0.055(4) 0.073(4) -0.010(3) 0.002(3) 0.001(3)
C14 0.083(5) 0.068(4) 0.055(4) -0.005(3) 0.011(3) -0.004(4)
C22 0.063(5) 0.066(5) 0.110(6) -0.010(4) 0.004(4) -0.006(4)
C1 0.104(5) 0.042(3) 0.082(5) -0.003(3) 0.008(4) -0.006(4)
C12 0.078(5) 0.048(4) 0.066(4) -0.001(3) 0.004(3) 0.002(3)
C15 0.095(5) 0.070(5) 0.077(5) -0.016(4) 0.027(4) 0.002(4)
C21 0.064(4) 0.053(4) 0.068(4) 0.005(3) -0.002(3) 0.004(3)
C25 0.073(5) 0.058(4) 0.099(5) -0.011(4) 0.012(4) 0.004(4)
C29 0.079(5) 0.092(6) 0.123(6) -0.002(5) 0.031(5) -0.016(4)
C19 0.152(8) 0.083(5) 0.066(5) -0.013(4) 0.000(5) 0.032(5)
C23 0.070(5) 0.076(5) 0.148(8) -0.003(5) 0.016(5) -0.022(4)
C16 0.117(7) 0.079(5) 0.094(6) -0.023(5) 0.032(5) -0.007(5)
C24 0.071(5) 0.079(5) 0.118(6) 0.012(5) 0.027(4) -0.002(4)
C17 0.112(7) 0.121(8) 0.073(5) -0.026(5) 0.013(5) -0.018(6)
C18 0.183(10) 0.109(7) 0.071(5) -0.023(5) -0.013(5) 0.018(7)

loop_
_atom_type_symbol
_atom_type_description
_atom_type_scat_dispersion_real
_atom_type_scat_dispersion_imag
_atom_type_scat_source
C C 0.0033 0.0016 'International Tables Vol C Tables 4.2.6.8 and 6.1.1.4'
H H 0.0000 0.0000 'International Tables Vol C Tables 4.2.6.8 and 6.1.1.4'
N N 0.0061 0.0033 'International Tables Vol C Tables 4.2.6.8 and 6.1.1.4'
O O 0.0106 0.0060 'International Tables Vol C Tables 4.2.6.8 and 6.1.1.4'
Ni Ni 0.3393 1.1124 'International Tables Vol C Tables 4.2.6.8 and 6.1.1.4'

loop_
_geom_angle_atom_site_label_1
_geom_angle_atom_site_label_2
_geom_angle_atom_site_label_3
_geom_angle
_geom_angle_site_symmetry_1
_geom_angle_site_symmetry_3
_geom_angle_publ_flag
O1 Ni1 N2 115.00(18) . . ?
O1 Ni1 O3 152.09(17) . . ?
N2 Ni1 O3 92.91(17) . . ?
O1 Ni1 O4 90.85(18) . . ?
N2 Ni1 O4 154.15(18) . . ?
O3 Ni1 O4 61.24(16) . . ?
O1 Ni1 N1 90.29(17) . . ?
N2 Ni1 N1 77.29(18) . . ?
O3 Ni1 N1 96.06(16) . . ?
O4 Ni1 N1 103.96(17) . . ?
O1 Ni1 N3 91.75(17) . . ?
N2 Ni1 N3 79.38(17) . . ?
O3 Ni1 N3 93.67(17) . . ?
O4 Ni1 N3 100.82(17) . . ?
N1 Ni1 N3 155.10(18) . . ?
O1 Ni1 C28 121.3(2) . . ?
N2 Ni1 C28 123.6(2) . . ?
O3 Ni1 C28 30.77(17) . . ?
O4 Ni1 C28 30.53(17) . . ?
N1 Ni1 C28 100.17(19) . . ?
N3 Ni1 C28 99.90(19) . . ?
C28 O3 Ni1 89.9(4) . . ?
C27 O1 Ni1 131.7(4) . . ?
C11 N2 C7 119.7(5) . . ?
C11 N2 Ni1 119.8(4) . . ?
C7 N2 Ni1 120.4(4) . . ?
C2 N1 C6 118.3(5) . . ?
C2 N1 Ni1 128.8(4) . . ?
C6 N1 Ni1 112.8(4) . . ?
C28 O4 Ni1 90.1(4) . . ?
N1 C6 C5 122.5(5) . . ?
N1 C6 C7 115.8(5) . . ?
C5 C6 C7 121.8(5) . . ?
N2 C7 C8 120.8(5) . . ?
N2 C7 C6 113.7(5) . . ?
C8 C7 C6 125.5(5) . . ?
C12 N3 C13 110.1(5) . . ?
C12 N3 C20 110.4(5) . . ?
C13 N3 C20 109.9(4) . . ?
C12 N3 Ni1 105.2(3) . . ?
C13 N3 Ni1 110.9(4) . . ?
C20 N3 Ni1 110.3(3) . . ?
C21 C20 N3 114.6(5) . . ?
C21 C20 H20A 108.6 . . ?
N3 C20 H20A 108.6 . . ?
C21 C20 H20B 108.6 . . ?
N3 C20 H20B 108.6 . . ?
H20A C20 H20B 107.6 . . ?
O4 C28 O3 118.6(6) . . ?
O4 C28 C29 122.1(6) . . ?
O3 C28 C29 119.4(6) . . ?
O4 C28 Ni1 59.4(3) . . ?
O3 C28 Ni1 59.3(3) . . ?
C29 C28 Ni1 174.4(5) . . ?
N1 C2 C3 121.0(6) . . ?
N1 C2 C1 118.2(5) . . ?
C3 C2 C1 120.7(6) . . ?
N2 C11 C10 121.8(6) . . ?
N2 C11 C12 114.1(5) . . ?
C10 C11 C12 123.9(5) . . ?
C9 C10 C11 118.5(6) . . ?
C9 C10 H10 120.8 . . ?
C11 C10 H10 120.8 . . ?
C7 C8 C9 118.1(5) . . ?
C7 C8 H8 121.0 . . ?
C9 C8 H8 121.0 . . ?
C25 C26 C21 119.5(6) . . ?
C25 C26 C27 118.6(6) . . ?
C21 C26 C27 121.7(6) . . ?
C5 C4 C3 119.2(6) . . ?
C5 C4 H4 120.4 . . ?
C3 C4 H4 120.4 . . ?
O2 C27 O1 123.4(6) . . ?
O2 C27 C26 119.9(6) . . ?
O1 C27 C26 116.7(5) . . ?
C4 C5 C6 118.8(6) . . ?
C4 C5 H5 120.6 . . ?
C6 C5 H5 120.6 . . ?
N3 C13 C14 118.0(5) . . ?
N3 C13 H13A 107.8 . . ?
C14 C13 H13A 107.8 . . ?
N3 C13 H13B 107.8 . . ?
C14 C13 H13B 107.8 . . ?
H13A C13 H13B 107.2 . . ?
C10 C9 C8 121.1(6) . . ?
C10 C9 H9 119.4 . . ?
C8 C9 H9 119.4 . . ?
C4 C3 C2 120.1(6) . . ?
C4 C3 H3 119.9 . . ?
C2 C3 H3 119.9 . . ?
C19 C14 C15 116.6(6) . . ?
C19 C14 C13 120.8(6) . . ?
C15 C14 C13 122.6(6) . . ?
C23 C22 C21 121.6(7) . . ?
C23 C22 H22 119.2 . . ?
C21 C22 H22 119.2 . . ?
C2 C1 H1A 109.5 . . ?
C2 C1 H1B 109.5 . . ?
H1A C1 H1B 109.5 . . ?
C2 C1 H1C 109.5 . . ?
H1A C1 H1C 109.5 . . ?
H1B C1 H1C 109.5 . . ?
N3 C12 C11 111.6(5) . . ?
N3 C12 H12A 109.3 . . ?
C11 C12 H12A 109.3 . . ?
N3 C12 H12B 109.3 . . ?
C11 C12 H12B 109.3 . . ?
H12A C12 H12B 108.0 . . ?
C14 C15 C16 119.9(7) . . ?
C14 C15 H15 120.1 . . ?
C16 C15 H15 120.1 . . ?
C22 C21 C26 118.2(6) . . ?
C22 C21 C20 119.1(6) . . ?
C26 C21 C20 122.7(6) . . ?
C26 C25 C24 121.1(7) . . ?
C26 C25 H25 119.5 . . ?
C24 C25 H25 119.5 . . ?
C28 C29 H29A 109.5 . . ?
C28 C29 H29B 109.5 . . ?
H29A C29 H29B 109.5 . . ?
C28 C29 H29C 109.5 . . ?
H29A C29 H29C 109.5 . . ?
H29B C29 H29C 109.5 . . ?
C14 C19 C18 123.6(7) . . ?
C14 C19 H19 118.2 . . ?
C18 C19 H19 118.2 . . ?
C22 C23 C24 120.3(7) . . ?
C22 C23 H23 119.8 . . ?
C24 C23 H23 119.8 . . ?
C17 C16 C15 121.6(8) . . ?
C17 C16 H16 119.2 . . ?
C15 C16 H16 119.2 . . ?
C23 C24 C25 119.2(7) . . ?
C23 C24 H24 120.4 . . ?
C25 C24 H24 120.4 . . ?
C18 C17 C16 120.2(8) . . ?
C18 C17 H17 119.9 . . ?
C16 C17 H17 119.9 . . ?
C17 C18 C19 118.0(8) . . ?
C17 C18 H18 121.0 . . ?
C19 C18 H18 121.0 . . ?

loop_
_geom_bond_atom_site_label_1
_geom_bond_atom_site_label_2
_geom_bond_distance
_geom_bond_site_symmetry_2
_geom_bond_publ_flag
Ni1 O1 1.974(4) . ?
Ni1 N2 1.983(4) . ?
Ni1 O3 2.120(4) . ?
Ni1 O4 2.121(4) . ?
Ni1 N1 2.176(5) . ?
Ni1 N3 2.213(5) . ?
Ni1 C28 2.465(6) . ?
O3 C28 1.261(7) . ?
O1 C27 1.290(7) . ?
N2 C11 1.336(7) . ?
N2 C7 1.357(6) . ?
N1 C2 1.349(7) . ?
N1 C6 1.350(7) . ?
O4 C28 1.252(7) . ?
C6 C5 1.390(8) . ?
C6 C7 1.469(8) . ?
C7 C8 1.378(7) . ?
N3 C12 1.478(7) . ?
N3 C13 1.487(7) . ?
N3 C20 1.499(7) . ?
O2 C27 1.227(7) . ?
C20 C21 1.498(8) . ?
C20 H20A 0.9700 . ?
C20 H20B 0.9700 . ?
C28 C29 1.488(9) . ?
C2 C3 1.387(8) . ?
C2 C1 1.498(8) . ?
C11 C10 1.373(8) . ?
C11 C12 1.519(8) . ?
C10 C9 1.356(9) . ?
C10 H10 0.9300 . ?
C8 C9 1.382(8) . ?
C8 H8 0.9300 . ?
C26 C25 1.375(9) . ?
C26 C21 1.396(8) . ?
C26 C27 1.488(8) . ?
C4 C5 1.362(8) . ?
C4 C3 1.375(8) . ?
C4 H4 0.9300 . ?
C5 H5 0.9300 . ?
C13 C14 1.502(8) . ?
C13 H13A 0.9700 . ?
C13 H13B 0.9700 . ?
C9 H9 0.9300 . ?
C3 H3 0.9300 . ?
C14 C19 1.358(7) . ?
C14 C15 1.366(8) . ?
C22 C23 1.361(10) . ?
C22 C21 1.387(8) . ?
C22 H22 0.9300 . ?
C1 H1A 0.9600 . ?
C1 H1B 0.9600 . ?
C1 H1C 0.9600 . ?
C12 H12A 0.9700 . ?
C12 H12B 0.9700 . ?
C15 C16 1.377(10) . ?
C15 H15 0.9300 . ?
C25 C24 1.380(9) . ?
C25 H25 0.9300 . ?
C29 H29A 0.9600 . ?
C29 H29B 0.9600 . ?
C29 H29C 0.9600 . ?
C19 C18 1.379(10) . ?
C19 H19 0.9300 . ?
C23 C24 1.367(10) . ?
C23 H23 0.9300 . ?
C16 C17 1.339(11) . ?
C16 H16 0.9300 . ?
C24 H24 0.9300 . ?
C17 C18 1.338(11) . ?
C17 H17 0.9300 . ?
C18 H18 0.9300 . ?

loop_
_geom_torsion_atom_site_label_1
_geom_torsion_atom_site_label_2
_geom_torsion_atom_site_label_3
_geom_torsion_atom_site_label_4
_geom_torsion
_geom_torsion_site_symmetry_1
_geom_torsion_site_symmetry_2
_geom_torsion_site_symmetry_3
_geom_torsion_site_symmetry_4
_geom_torsion_publ_flag
C2 N1 C6 C5 -3.2(8) . . . . ?
Ni1 N1 C6 C5 179.0(4) . . . . ?
C2 N1 C6 C7 176.6(5) . . . . ?
Ni1 N1 C6 C7 -1.1(6) . . . . ?
C11 N2 C7 C8 -1.4(8) . . . . ?
Ni1 N2 C7 C8 -177.7(4) . . . . ?
C11 N2 C7 C6 177.3(5) . . . . ?
Ni1 N2 C7 C6 0.9(6) . . . . ?
N1 C6 C7 N2 0.2(7) . . . . ?
C5 C6 C7 N2 -179.9(5) . . . . ?
N1 C6 C7 C8 178.8(5) . . . . ?
C5 C6 C7 C8 -1.4(9) . . . . ?
C12 N3 C20 C21 58.9(6) . . . . ?
C13 N3 C20 C21 -179.5(5) . . . . ?
Ni1 N3 C20 C21 -57.0(6) . . . . ?
Ni1 O4 C28 O3 4.9(6) . . . . ?
Ni1 O4 C28 C29 -173.7(6) . . . . ?
Ni1 O3 C28 O4 -4.9(6) . . . . ?
Ni1 O3 C28 C29 173.8(6) . . . . ?
C6 N1 C2 C3 1.8(8) . . . . ?
Ni1 N1 C2 C3 179.1(4) . . . . ?
C6 N1 C2 C1 -177.6(5) . . . . ?
Ni1 N1 C2 C1 -0.2(8) . . . . ?
C7 N2 C11 C10 3.5(9) . . . . ?
Ni1 N2 C11 C10 179.9(5) . . . . ?
C7 N2 C11 C12 -171.4(5) . . . . ?
Ni1 N2 C11 C12 4.9(7) . . . . ?
N2 C11 C10 C9 -2.4(10) . . . . ?
C12 C11 C10 C9 172.1(6) . . . . ?
N2 C7 C8 C9 -1.8(9) . . . . ?
C6 C7 C8 C9 179.7(6) . . . . ?
Ni1 O1 C27 O2 158.8(4) . . . . ?
Ni1 O1 C27 C26 -20.4(8) . . . . ?
C25 C26 C27 O2 -44.4(8) . . . . ?
C21 C26 C27 O2 130.8(6) . . . . ?
C25 C26 C27 O1 134.9(6) . . . . ?
C21 C26 C27 O1 -49.9(8) . . . . ?
C3 C4 C5 C6 0.3(9) . . . . ?
N1 C6 C5 C4 2.2(9) . . . . ?
C7 C6 C5 C4 -177.6(5) . . . . ?
C12 N3 C13 C14 64.7(7) . . . . ?
C20 N3 C13 C14 -57.1(7) . . . . ?
Ni1 N3 C13 C14 -179.3(4) . . . . ?
C11 C10 C9 C8 -1.0(10) . . . . ?
C7 C8 C9 C10 3.0(10) . . . . ?
C5 C4 C3 C2 -1.6(10) . . . . ?
N1 C2 C3 C4 0.6(9) . . . . ?
C1 C2 C3 C4 179.9(6) . . . . ?
N3 C13 C14 C19 102.3(8) . . . . ?
N3 C13 C14 C15 -77.7(8) . . . . ?
C13 N3 C12 C11 152.6(5) . . . . ?
C20 N3 C12 C11 -85.9(6) . . . . ?
Ni1 N3 C12 C11 33.1(6) . . . . ?
N2 C11 C12 N3 -27.4(7) . . . . ?
C10 C11 C12 N3 157.8(6) . . . . ?
C19 C14 C15 C16 1.6(11) . . . . ?
C13 C14 C15 C16 -178.4(6) . . . . ?
C23 C22 C21 C26 -1.2(10) . . . . ?
C23 C22 C21 C20 177.1(7) . . . . ?
C25 C26 C21 C22 -1.2(9) . . . . ?
C27 C26 C21 C22 -176.3(6) . . . . ?
C25 C26 C21 C20 -179.4(6) . . . . ?
C27 C26 C21 C20 5.4(9) . . . . ?
N3 C20 C21 C22 -92.8(7) . . . . ?
N3 C20 C21 C26 85.4(7) . . . . ?
C21 C26 C25 C24 4.5(10) . . . . ?
C27 C26 C25 C24 179.7(6) . . . . ?
C15 C14 C19 C18 -1.9(13) . . . . ?
C13 C14 C19 C18 178.2(8) . . . . ?
C21 C22 C23 C24 0.4(12) . . . . ?
C14 C15 C16 C17 -0.8(12) . . . . ?
C22 C23 C24 C25 2.8(12) . . . . ?
C26 C25 C24 C23 -5.3(11) . . . . ?
C15 C16 C17 C18 0.0(14) . . . . ?
C16 C17 C18 C19 -0.1(15) . . . . ?
C14 C19 C18 C17 1.1(15) . . . . ?
